data_4328013
loop_
_publ_author_name
'Thomas Z\"oller'
'Christina Dietz'
'Ljuba Iovkova-Berends'
'Olga Karsten'
'Gerrit Bradtm\"oller'
'Ann-Kristin Wiegand'
'Yu Wang'
'Viatcheslav Jouikov'
'Klaus Jurkschat'

_publ_contact_author_address
;
    Lehrstuhl f\"ur Anorganische Chemie II
    Technische Universi\"at Dortmund
    44221 Dortmund
    Deutschland
;
_publ_contact_author_email klaus.jurkschat@tu-dortmund.de
_publ_contact_author_name 'Klaus Jurkschat'
_publ_section_title
;
 Novel Stannatranes of the Type N(CH2CMe2O)3SnX (X = OR, SR, OC(O)R,
 SP(S)Ph2, Halogen). Synthesis, Molecular Structures, and Electrochemical
 Properties
;
_journal_name_full 'Inorganic Chemistry'
_journal_page_first 1041
_journal_page_last 1056
_journal_paper_doi 10.1021/ic202179e
_journal_volume 51
_journal_year 2012
_chemical_formula_moiety 'C23 H37 N O5 Sn'
_chemical_formula_sum 'C23 H37 N O5 Sn'
_chemical_formula_weight 526.23
_chemical_name_systematic
;
1-(4-tert-Butylbenzoic)-(2,8,9-trioxa-5-aza-3,3,7,7,10,10-hexamethyl-
stannatricyclo[3.3.3.01.5]undecane
;
_space_group_IT_number 19
_symmetry_cell_setting orthorhombic
_symmetry_space_group_name_Hall 'P 2ac 2ab'
_symmetry_space_group_name_H-M 'P 21 21 21'
_atom_sites_solution_hydrogens geom
_atom_sites_solution_primary direct
_atom_sites_solution_secondary difmap
_audit_creation_method SHELXL-97
_cell_angle_alpha 90.00
_cell_angle_beta 90.00
_cell_angle_gamma 90.00
_cell_formula_units_Z 8
_cell_length_a 13.3262(5)
_cell_length_b 13.6034(4)
_cell_length_c 27.0601(12)
_cell_measurement_reflns_used 14333
_cell_measurement_temperature 173(2)
_cell_measurement_theta_max 29.2384
_cell_measurement_theta_min 2.1188
_cell_volume 4905.5(3)
_computing_cell_refinement 'CrysAlisPro, Oxford Diffraction Ltd., Version 1.171.33.55''
_computing_data_collection 'CrysAlisPro, Oxford Diffraction Ltd., Version 1.171.33.55''
_computing_data_reduction 'CrysAlisPro, Oxford Diffraction Ltd., Version 1.171.33.55''
_computing_molecular_graphics 'SHELXP-97 (Sheldrick, 1997)'
_computing_publication_material 'enCIFer Version 1.3'
_computing_structure_refinement 'SHELXL-97 (Sheldrick, 1997)'
_computing_structure_solution 'SHELXS-97 (Sheldrick, 1990)'
_diffrn_ambient_temperature 173(2)
_diffrn_measured_fraction_theta_full 0.999
_diffrn_measured_fraction_theta_max 0.999
_diffrn_measurement_device 'Xcalibur2 CCD Diffractometer'
_diffrn_measurement_method '\w und \y scan'
_diffrn_radiation_monochromator graphite
_diffrn_radiation_source 'fine-focus sealed tube'
_diffrn_radiation_type MoK\a
_diffrn_radiation_wavelength 0.71073
_diffrn_reflns_av_R_equivalents 0.0560
_diffrn_reflns_av_sigmaI/netI 0.0838
_diffrn_reflns_limit_h_max 16
_diffrn_reflns_limit_h_min -15
_diffrn_reflns_limit_k_max 16
_diffrn_reflns_limit_k_min -16
_diffrn_reflns_limit_l_max 32
_diffrn_reflns_limit_l_min -31
_diffrn_reflns_number 36957
_diffrn_reflns_theta_full 25.50
_diffrn_reflns_theta_max 25.50
_diffrn_reflns_theta_min 2.12
_exptl_absorpt_coefficient_mu 1.073
_exptl_absorpt_correction_T_max 1.00000
_exptl_absorpt_correction_T_min 0.81994
_exptl_absorpt_correction_type multi-scan
_exptl_absorpt_process_details
;
CrysAlisPro, Oxford Diffraction Ltd.,
Version 1.171.33.55 (release 05-01-2010 CrysAlis171 .NET)
(compiled Jan  5 2010,16:28:46)
empirical absorption correction using spherical harmonics,
 implemented in SCALE3 ABSPACK scaling algorithm.
;
_exptl_crystal_colour colourless
_exptl_crystal_density_diffrn 1.425
_exptl_crystal_description block
_exptl_crystal_F_000 2176
_exptl_crystal_size_max 0.36
_exptl_crystal_size_mid 0.24
_exptl_crystal_size_min 0.18
_refine_diff_density_max 1.267
_refine_diff_density_min -0.595
_refine_diff_density_rms 0.074
_refine_ls_abs_structure_details 'Flack H D (1983), Acta Cryst. A39, 876-881'
_refine_ls_abs_structure_Flack -0.029(13)
_refine_ls_extinction_method none
_refine_ls_goodness_of_fit_ref 0.853
_refine_ls_hydrogen_treatment constr
_refine_ls_matrix_type full
_refine_ls_number_parameters 541
_refine_ls_number_reflns 9126
_refine_ls_number_restraints 0
_refine_ls_restrained_S_all 0.853
_refine_ls_R_factor_all 0.0455
_refine_ls_R_factor_gt 0.0303
_refine_ls_shift/su_max 0.001
_refine_ls_shift/su_mean 0.000
_refine_ls_structure_factor_coef Fsqd
_refine_ls_weighting_details 'calc w=1/[\s^2^(Fo^2^)+(0.0145P)^2^+0.0000P] where P=(Fo^2^+2Fc^2^)/3'
_refine_ls_weighting_scheme calc
_refine_ls_wR_factor_gt 0.0456
_refine_ls_wR_factor_ref 0.0468
_reflns_number_gt 7028
_reflns_number_total 9126
_reflns_threshold_expression >2sigma(I)
_cod_data_source_file ic202179e_si_001_09.cif
_cod_data_source_block 1589
_cod_database_code 4328013

loop_
_symmetry_equiv_pos_as_xyz
'x, y, z'
'-x+1/2, -y, z+1/2'
'-x, y+1/2, -z+1/2'
'x+1/2, -y+1/2, -z'

loop_
_atom_site_label
_atom_site_type_symbol
_atom_site_fract_x
_atom_site_fract_y
_atom_site_fract_z
_atom_site_U_iso_or_equiv
_atom_site_adp_type
_atom_site_occupancy
_atom_site_symmetry_multiplicity
_atom_site_calc_flag
_atom_site_refinement_flags
Sn1 Sn 0.59286(2) 0.058503(19) 0.229167(12) 0.01872(7) Uani 1 1 d .
N1 N 0.4897(2) -0.0689(2) 0.21027(12) 0.0204(8) Uani 1 1 d .
O1 O 0.48148(19) 0.13372(18) 0.19883(10) 0.0247(7) Uani 1 1 d .
O2 O 0.55285(18) 0.02294(17) 0.29713(11) 0.0231(7) Uani 1 1 d .
O3 O 0.69225(19) -0.02977(17) 0.19846(11) 0.0250(8) Uani 1 1 d .
O4 O 0.68447(18) 0.16711(17) 0.25594(11) 0.0213(8) Uani 1 1 d .
O5 O 0.7005(2) 0.17243(19) 0.17479(12) 0.0280(8) Uani 1 1 d .
C11 C 0.4322(3) 0.0789(3) 0.16092(16) 0.0216(11) Uani 1 1 d .
C12 C 0.4066(3) -0.0252(3) 0.18057(16) 0.0279(11) Uani 1 1 d .
H12A H 0.3467 -0.0215 0.2009 0.033 Uiso 1 1 calc R
H12B H 0.3921 -0.0680 0.1528 0.033 Uiso 1 1 calc R
C13 C 0.4974(3) 0.0761(3) 0.11515(15) 0.0346(11) Uani 1 1 d .
H13A H 0.5106 0.1420 0.1043 0.052 Uiso 1 1 calc R
H13B H 0.4632 0.0407 0.0895 0.052 Uiso 1 1 calc R
H13C H 0.5595 0.0438 0.1227 0.052 Uiso 1 1 calc R
C14 C 0.3337(3) 0.1308(3) 0.15016(18) 0.0372(13) Uani 1 1 d .
H14A H 0.3471 0.1955 0.1377 0.056 Uiso 1 1 calc R
H14B H 0.2951 0.1356 0.1800 0.056 Uiso 1 1 calc R
H14C H 0.2966 0.0940 0.1260 0.056 Uiso 1 1 calc R
C21 C 0.4625(3) -0.0341(3) 0.30151(17) 0.0241(11) Uani 1 1 d .
C22 C 0.4566(3) -0.1082(3) 0.25872(17) 0.0267(13) Uani 1 1 d .
H22A H 0.4978 -0.1647 0.2669 0.032 Uiso 1 1 calc R
H22B H 0.3879 -0.1308 0.2557 0.032 Uiso 1 1 calc R
C23 C 0.4682(3) -0.0909(3) 0.35001(17) 0.0350(13) Uani 1 1 d .
H23A H 0.4715 -0.0455 0.3771 0.052 Uiso 1 1 calc R
H23B H 0.5270 -0.1317 0.3500 0.052 Uiso 1 1 calc R
H23C H 0.4096 -0.1314 0.3534 0.052 Uiso 1 1 calc R
C24 C 0.3736(3) 0.0350(3) 0.30301(17) 0.0271(12) Uani 1 1 d .
H24A H 0.3812 0.0800 0.3301 0.041 Uiso 1 1 calc R
H24B H 0.3130 -0.0022 0.3073 0.041 Uiso 1 1 calc R
H24C H 0.3701 0.0712 0.2726 0.041 Uiso 1 1 calc R
C31 C 0.6639(3) -0.1319(3) 0.19731(17) 0.0236(11) Uani 1 1 d .
C32 C 0.5528(3) -0.1397(3) 0.18295(16) 0.0246(11) Uani 1 1 d .
H32A H 0.5459 -0.1279 0.1478 0.030 Uiso 1 1 calc R
H32B H 0.5293 -0.2059 0.1896 0.030 Uiso 1 1 calc R
C33 C 0.7252(3) -0.1789(3) 0.15624(17) 0.0358(13) Uani 1 1 d .
H33A H 0.7952 -0.1745 0.1642 0.054 Uiso 1 1 calc R
H33B H 0.7125 -0.1451 0.1257 0.054 Uiso 1 1 calc R
H33C H 0.7064 -0.2467 0.1529 0.054 Uiso 1 1 calc R
C34 C 0.6901(3) -0.1786(3) 0.24670(16) 0.0303(13) Uani 1 1 d .
H34A H 0.7604 -0.1698 0.2532 0.045 Uiso 1 1 calc R
H34B H 0.6749 -0.2476 0.2456 0.045 Uiso 1 1 calc R
H34C H 0.6517 -0.1479 0.2724 0.045 Uiso 1 1 calc R
C40 C 0.7247(3) 0.2025(3) 0.21585(18) 0.0206(11) Uani 1 1 d .
C41 C 0.7994(3) 0.2839(3) 0.22243(18) 0.0166(10) Uani 1 1 d .
C42 C 0.8439(3) 0.3265(3) 0.18176(18) 0.0262(12) Uani 1 1 d .
H42A H 0.8288 0.3033 0.1503 0.031 Uiso 1 1 calc R
C43 C 0.9106(4) 0.4030(3) 0.18725(17) 0.0318(12) Uani 1 1 d .
H43A H 0.9395 0.4310 0.1593 0.038 Uiso 1 1 calc R
C44 C 0.9354(2) 0.4390(3) 0.23353(17) 0.0204(10) Uani 1 1 d .
C45 C 0.8894(3) 0.3957(3) 0.27451(19) 0.0283(11) Uani 1 1 d .
H45A H 0.9035 0.4192 0.3060 0.034 Uiso 1 1 calc R
C46 C 0.8227(3) 0.3174(3) 0.26868(19) 0.0247(11) Uani 1 1 d .
H46A H 0.7939 0.2881 0.2963 0.030 Uiso 1 1 calc R
C47 C 1.0028(3) 0.5304(2) 0.23955(17) 0.0284(11) Uani 1 1 d .
C48 C 1.0874(3) 0.5296(3) 0.20203(18) 0.0433(14) Uani 1 1 d .
H48A H 1.1289 0.4729 0.2074 0.065 Uiso 1 1 calc R
H48B H 1.1271 0.5881 0.2057 0.065 Uiso 1 1 calc R
H48C H 1.0599 0.5274 0.1693 0.065 Uiso 1 1 calc R
C49 C 0.9367(3) 0.6211(3) 0.2310(2) 0.0441(14) Uani 1 1 d .
H49A H 0.9083 0.6183 0.1984 0.066 Uiso 1 1 calc R
H49B H 0.9766 0.6795 0.2341 0.066 Uiso 1 1 calc R
H49C H 0.8837 0.6223 0.2550 0.066 Uiso 1 1 calc R
C50 C 1.0474(3) 0.5365(3) 0.29146(19) 0.0563(18) Uani 1 1 d .
H50A H 1.0893 0.4802 0.2972 0.084 Uiso 1 1 calc R
H50B H 0.9942 0.5376 0.3154 0.084 Uiso 1 1 calc R
H50C H 1.0867 0.5953 0.2944 0.084 Uiso 1 1 calc R
Sn2 Sn 0.50500(2) 0.852689(17) 0.003219(13) 0.01874(7) Uani 1 1 d .
N2 N 0.3670(2) 0.7604(2) -0.01735(14) 0.0214(10) Uani 1 1 d .
O101 O 0.57174(18) 0.73961(17) -0.02980(11) 0.0215(7) Uani 1 1 d .
O102 O 0.45577(18) 0.81865(17) 0.07082(11) 0.0226(7) Uani 1 1 d .
O103 O 0.42530(17) 0.95431(18) -0.03084(11) 0.0244(7) Uani 1 1 d .
O104 O 0.61909(18) 0.9280(2) 0.03934(12) 0.0275(8) Uani 1 1 d .
O105 O 0.63167(19) 0.9535(2) -0.04028(13) 0.0293(8) Uani 1 1 d .
C111 C 0.5124(3) 0.6992(3) -0.06818(16) 0.0212(10) Uani 1 1 d .
C112 C 0.4074(3) 0.6773(3) -0.04637(16) 0.0250(10) Uani 1 1 d .
H11A H 0.3614 0.6623 -0.0731 0.030 Uiso 1 1 calc R
H11B H 0.4116 0.6197 -0.0253 0.030 Uiso 1 1 calc R
C113 C 0.5558(3) 0.6003(3) -0.08319(19) 0.0367(14) Uani 1 1 d .
H11C H 0.6216 0.6096 -0.0969 0.055 Uiso 1 1 calc R
H11D H 0.5131 0.5703 -0.1075 0.055 Uiso 1 1 calc R
H11E H 0.5601 0.5584 -0.0547 0.055 Uiso 1 1 calc R
C114 C 0.5099(3) 0.7676(3) -0.11262(15) 0.0307(11) Uani 1 1 d .
H11F H 0.5771 0.7788 -0.1241 0.046 Uiso 1 1 calc R
H11G H 0.4801 0.8291 -0.1033 0.046 Uiso 1 1 calc R
H11H H 0.4710 0.7381 -0.1385 0.046 Uiso 1 1 calc R
C121 C 0.3981(3) 0.7287(3) 0.07335(17) 0.0252(11) Uani 1 1 d .
C122 C 0.3232(3) 0.7285(3) 0.03041(17) 0.0245(12) Uani 1 1 d .
H12C H 0.2966 0.6626 0.0266 0.029 Uiso 1 1 calc R
H12D H 0.2677 0.7716 0.0386 0.029 Uiso 1 1 calc R
C123 C 0.4670(3) 0.6420(3) 0.07434(17) 0.0314(12) Uani 1 1 d .
H12E H 0.5118 0.6476 0.1020 0.047 Uiso 1 1 calc R
H12F H 0.5051 0.6400 0.0443 0.047 Uiso 1 1 calc R
H12G H 0.4283 0.5828 0.0774 0.047 Uiso 1 1 calc R
C124 C 0.3375(3) 0.7315(3) 0.12103(18) 0.0365(13) Uani 1 1 d .
H12H H 0.3824 0.7319 0.1488 0.055 Uiso 1 1 calc R
H12I H 0.2950 0.6747 0.1227 0.055 Uiso 1 1 calc R
H12J H 0.2970 0.7899 0.1216 0.055 Uiso 1 1 calc R
C131 C 0.3184(3) 0.9370(3) -0.03212(16) 0.0234(10) Uani 1 1 d .
C132 C 0.3010(3) 0.8276(3) -0.04564(16) 0.0245(11) Uani 1 1 d .
H13D H 0.2315 0.8107 -0.0392 0.029 Uiso 1 1 calc R
H13E H 0.3132 0.8185 -0.0807 0.029 Uiso 1 1 calc R
C133 C 0.2754(3) 0.9966(3) -0.07437(18) 0.0348(13) Uani 1 1 d .
H13F H 0.2847 1.0653 -0.0678 0.052 Uiso 1 1 calc R
H13G H 0.2051 0.9827 -0.0776 0.052 Uiso 1 1 calc R
H13H H 0.3093 0.9795 -0.1045 0.052 Uiso 1 1 calc R
C134 C 0.2732(3) 0.9688(3) 0.01647(17) 0.0338(14) Uani 1 1 d .
H13I H 0.2879 1.0370 0.0221 0.051 Uiso 1 1 calc R
H13J H 0.3012 0.9301 0.0428 0.051 Uiso 1 1 calc R
H13K H 0.2019 0.9595 0.0155 0.051 Uiso 1 1 calc R
C140 C 0.6617(3) 0.9699(3) 0.0018(2) 0.0262(11) Uani 1 1 d .
C141 C 0.7493(3) 1.0365(3) 0.01203(17) 0.0184(11) Uani 1 1 d .
C142 C 0.8027(3) 1.0729(3) -0.02746(18) 0.0285(11) Uani 1 1 d .
H14D H 0.7815 1.0604 -0.0596 0.034 Uiso 1 1 calc R
C143 C 0.8883(3) 1.1283(3) -0.01898(18) 0.0337(13) Uani 1 1 d .
H14E H 0.9249 1.1518 -0.0458 0.040 Uiso 1 1 calc R
C144 C 0.9205(3) 1.1494(3) 0.02845(17) 0.0241(11) Uani 1 1 d .
C145 C 0.8637(3) 1.1142(3) 0.06800(18) 0.0265(12) Uani 1 1 d .
H14F H 0.8830 1.1288 0.1002 0.032 Uiso 1 1 calc R
C146 C 0.7789(3) 1.0575(3) 0.05973(17) 0.0270(11) Uani 1 1 d .
H14G H 0.7419 1.0337 0.0863 0.032 Uiso 1 1 calc R
C147 C 1.0151(3) 1.2122(3) 0.03700(19) 0.0302(12) Uani 1 1 d .
C148 C 1.0915(3) 1.1972(3) -0.0042(2) 0.0565(16) Uani 1 1 d .
H14H H 1.1136 1.1300 -0.0043 0.085 Uiso 1 1 calc R
H14I H 1.1480 1.2398 0.0011 0.085 Uiso 1 1 calc R
H14J H 1.0611 1.2124 -0.0355 0.085 Uiso 1 1 calc R
C149 C 0.9824(3) 1.3208(3) 0.0368(2) 0.0578(18) Uani 1 1 d .
H14K H 1.0401 1.3620 0.0418 0.087 Uiso 1 1 calc R
H14L H 0.9348 1.3318 0.0629 0.087 Uiso 1 1 calc R
H14M H 0.9521 1.3363 0.0056 0.087 Uiso 1 1 calc R
C150 C 1.0652(3) 1.1899(3) 0.0858(2) 0.0598(18) Uani 1 1 d .
H15A H 1.0865 1.1225 0.0862 0.090 Uiso 1 1 calc R
H15B H 1.0185 1.2010 0.1122 0.090 Uiso 1 1 calc R
H15C H 1.1224 1.2320 0.0899 0.090 Uiso 1 1 calc R

loop_
_atom_site_aniso_label
_atom_site_aniso_U_11
_atom_site_aniso_U_22
_atom_site_aniso_U_33
_atom_site_aniso_U_23
_atom_site_aniso_U_13
_atom_site_aniso_U_12
Sn1 0.01772(14) 0.01512(13) 0.02332(19) -0.00198(15) 0.00136(15) -0.00215(14)
N1 0.0178(18) 0.0181(17) 0.025(2) -0.0015(16) -0.0022(17) -0.0023(19)
O1 0.0239(17) 0.0210(15) 0.0292(19) -0.0020(14) -0.0010(14) 0.0054(14)
O2 0.0231(16) 0.0238(16) 0.022(2) -0.0089(14) -0.0054(13) -0.0071(12)
O3 0.0240(16) 0.0142(16) 0.037(2) -0.0017(14) 0.0080(15) 0.0020(12)
O4 0.0205(16) 0.0136(15) 0.030(2) -0.0004(14) 0.0024(13) -0.0065(12)
O5 0.0309(18) 0.0180(17) 0.035(2) 0.0003(16) -0.0017(16) -0.0026(13)
C11 0.027(3) 0.021(3) 0.017(3) -0.005(2) -0.0040(19) 0.0048(18)
C12 0.030(2) 0.030(3) 0.024(3) -0.007(2) 0.000(2) 0.000(2)
C13 0.051(3) 0.029(2) 0.024(3) 0.002(2) 0.001(3) 0.001(3)
C14 0.031(3) 0.033(3) 0.047(4) -0.004(3) -0.011(2) 0.007(2)
C21 0.021(2) 0.032(3) 0.019(3) 0.001(2) 0.0073(19) -0.007(2)
C22 0.021(2) 0.025(2) 0.034(4) -0.004(2) 0.004(2) -0.0040(18)
C23 0.033(3) 0.033(3) 0.039(4) -0.004(2) 0.005(2) -0.013(2)
C24 0.027(3) 0.023(3) 0.032(3) -0.005(2) 0.014(2) -0.0059(19)
C31 0.023(2) 0.020(3) 0.029(3) -0.004(2) 0.004(2) 0.002(2)
C32 0.033(2) 0.019(2) 0.022(3) -0.001(2) 0.0016(19) -0.002(2)
C33 0.038(3) 0.024(3) 0.046(4) 0.002(2) 0.015(2) 0.004(2)
C34 0.037(3) 0.015(2) 0.039(4) 0.000(2) -0.003(2) 0.0025(19)
C40 0.014(2) 0.018(2) 0.030(4) 0.002(2) 0.005(2) 0.0113(18)
C41 0.016(2) 0.011(2) 0.023(3) 0.002(2) 0.000(2) -0.0002(16)
C42 0.027(3) 0.027(3) 0.024(3) 0.003(2) -0.003(2) 0.000(2)
C43 0.044(3) 0.028(3) 0.023(3) 0.005(2) 0.007(3) -0.003(2)
C44 0.019(2) 0.017(2) 0.025(3) 0.006(3) -0.001(2) 0.0054(19)
C45 0.027(3) 0.038(2) 0.020(3) -0.002(2) -0.001(2) -0.020(2)
C46 0.024(2) 0.028(2) 0.022(3) 0.007(2) 0.010(2) -0.0092(19)
C47 0.031(2) 0.016(2) 0.039(3) 0.009(2) 0.003(3) -0.010(2)
C48 0.030(3) 0.040(3) 0.059(4) 0.009(3) 0.000(3) -0.018(2)
C49 0.045(3) 0.026(3) 0.062(4) 0.006(3) 0.000(3) -0.014(2)
C50 0.064(4) 0.051(4) 0.054(4) 0.017(3) -0.014(3) -0.041(3)
Sn2 0.01717(14) 0.01621(12) 0.02283(18) 0.00099(16) -0.00273(16) -0.00226(13)
N2 0.019(2) 0.022(2) 0.023(3) 0.0024(18) -0.0058(16) -0.0050(15)
O101 0.0219(17) 0.0153(15) 0.027(2) 0.0006(13) -0.0022(14) -0.0005(12)
O102 0.0297(16) 0.0207(15) 0.017(2) 0.0014(13) -0.0020(13) -0.0105(12)
O103 0.0188(17) 0.0151(14) 0.039(2) 0.0077(15) -0.0008(14) 0.0022(13)
O104 0.0182(17) 0.0269(17) 0.037(2) -0.0013(17) 0.0010(14) -0.0105(14)
O105 0.0262(17) 0.0216(18) 0.040(2) -0.0054(18) -0.0097(15) -0.0019(14)
C111 0.025(3) 0.020(2) 0.019(3) -0.0051(19) -0.001(2) -0.005(2)
C112 0.032(2) 0.021(2) 0.022(3) -0.002(2) -0.002(2) -0.011(2)
C113 0.039(3) 0.029(3) 0.043(4) -0.005(2) -0.008(2) 0.000(2)
C114 0.034(3) 0.032(2) 0.027(3) 0.004(2) -0.003(3) -0.003(2)
C121 0.031(3) 0.021(2) 0.024(3) 0.004(2) -0.005(2) -0.011(2)
C122 0.024(3) 0.017(2) 0.033(3) 0.005(2) 0.003(2) -0.005(2)
C123 0.039(3) 0.024(2) 0.031(3) 0.015(2) -0.012(2) -0.016(2)
C124 0.035(3) 0.032(3) 0.042(4) 0.008(3) -0.001(2) -0.014(2)
C131 0.017(2) 0.025(2) 0.027(3) 0.007(3) -0.006(2) 0.001(2)
C132 0.017(2) 0.034(3) 0.023(3) 0.003(2) -0.009(2) -0.0033(19)
C133 0.029(3) 0.035(3) 0.040(4) 0.012(3) -0.003(2) 0.000(2)
C134 0.024(3) 0.034(3) 0.043(4) 0.004(2) -0.002(2) 0.004(2)
C140 0.019(2) 0.014(2) 0.046(4) -0.001(3) 0.001(3) 0.0055(17)
C141 0.013(2) 0.014(2) 0.028(3) -0.002(2) 0.0010(19) 0.0007(17)
C142 0.025(3) 0.026(3) 0.034(3) -0.001(2) -0.002(2) -0.001(2)
C143 0.033(3) 0.028(3) 0.040(4) 0.004(2) 0.002(2) -0.001(2)
C144 0.024(3) 0.010(2) 0.038(3) 0.002(2) 0.002(2) 0.000(2)
C145 0.025(3) 0.019(2) 0.036(4) -0.006(2) -0.004(2) -0.0041(18)
C146 0.024(2) 0.018(2) 0.039(3) -0.004(3) 0.004(2) -0.005(2)
C147 0.023(3) 0.015(2) 0.053(4) 0.003(2) -0.001(3) -0.009(2)
C148 0.017(2) 0.050(3) 0.103(5) -0.017(4) 0.013(4) -0.009(2)
C149 0.029(3) 0.017(2) 0.128(6) 0.000(3) -0.001(3) -0.010(2)
C150 0.046(4) 0.043(3) 0.091(6) 0.006(3) -0.025(3) -0.026(3)

loop_
_atom_type_symbol
_atom_type_description
_atom_type_scat_dispersion_real
_atom_type_scat_dispersion_imag
_atom_type_scat_source
C C 0.0033 0.0016 'International Tables Vol C Tables 4.2.6.8 and 6.1.1.4'
H H 0.0000 0.0000 'International Tables Vol C Tables 4.2.6.8 and 6.1.1.4'
N N 0.0061 0.0033 'International Tables Vol C Tables 4.2.6.8 and 6.1.1.4'
O O 0.0106 0.0060 'International Tables Vol C Tables 4.2.6.8 and 6.1.1.4'
Sn Sn -0.6537 1.4246 'International Tables Vol C Tables 4.2.6.8 and 6.1.1.4'

loop_
_geom_angle_atom_site_label_1
_geom_angle_atom_site_label_2
_geom_angle_atom_site_label_3
_geom_angle
O3 Sn1 O2 115.13(11)
O3 Sn1 O1 130.04(12)
O2 Sn1 O1 108.07(11)
O3 Sn1 O4 100.83(10)
O2 Sn1 O4 90.47(11)
O1 Sn1 O4 102.74(10)
O3 Sn1 N1 81.20(10)
O2 Sn1 N1 81.91(11)
O1 Sn1 N1 81.21(11)
O4 Sn1 N1 172.23(12)
O3 Sn1 O5 75.60(9)
O2 Sn1 O5 146.13(10)
O1 Sn1 O5 82.52(10)
O4 Sn1 O5 55.66(10)
N1 Sn1 O5 131.94(11)
O3 Sn1 C40 86.99(11)
O2 Sn1 C40 119.05(13)
O1 Sn1 C40 93.36(11)
O4 Sn1 C40 28.60(12)
N1 Sn1 C40 158.90(14)
O5 Sn1 C40 27.08(11)
C32 N1 C22 112.1(3)
C32 N1 C12 114.4(3)
C22 N1 C12 113.5(3)
C32 N1 Sn1 105.4(2)
C22 N1 Sn1 104.8(2)
C12 N1 Sn1 105.5(2)
C11 O1 Sn1 111.9(2)
C21 O2 Sn1 115.8(3)
C31 O3 Sn1 114.9(2)
C40 O4 Sn1 102.6(3)
C40 O5 Sn1 80.2(3)
O1 C11 C13 109.7(3)
O1 C11 C14 107.0(3)
C13 C11 C14 110.5(4)
O1 C11 C12 109.4(3)
C13 C11 C12 112.5(3)
C14 C11 C12 107.5(3)
N1 C12 C11 112.7(3)
N1 C12 H12A 109.1
C11 C12 H12A 109.1
N1 C12 H12B 109.1
C11 C12 H12B 109.1
H12A C12 H12B 107.8
C11 C13 H13A 109.5
C11 C13 H13B 109.5
H13A C13 H13B 109.5
C11 C13 H13C 109.5
H13A C13 H13C 109.5
H13B C13 H13C 109.5
C11 C14 H14A 109.5
C11 C14 H14B 109.5
H14A C14 H14B 109.5
C11 C14 H14C 109.5
H14A C14 H14C 109.5
H14B C14 H14C 109.5
O2 C21 C24 108.8(3)
O2 C21 C23 107.6(3)
C24 C21 C23 109.3(3)
O2 C21 C22 109.5(3)
C24 C21 C22 112.8(4)
C23 C21 C22 108.6(3)
N1 C22 C21 114.5(3)
N1 C22 H22A 108.6
C21 C22 H22A 108.6
N1 C22 H22B 108.6
C21 C22 H22B 108.6
H22A C22 H22B 107.6
C21 C23 H23A 109.5
C21 C23 H23B 109.5
H23A C23 H23B 109.5
C21 C23 H23C 109.5
H23A C23 H23C 109.5
H23B C23 H23C 109.5
C21 C24 H24A 109.5
C21 C24 H24B 109.5
H24A C24 H24B 109.5
C21 C24 H24C 109.5
H24A C24 H24C 109.5
H24B C24 H24C 109.5
O3 C31 C33 106.3(3)
O3 C31 C34 108.9(3)
C33 C31 C34 110.1(3)
O3 C31 C32 109.0(3)
C33 C31 C32 107.7(4)
C34 C31 C32 114.6(4)
N1 C32 C31 112.2(3)
N1 C32 H32A 109.2
C31 C32 H32A 109.2
N1 C32 H32B 109.2
C31 C32 H32B 109.2
H32A C32 H32B 107.9
C31 C33 H33A 109.5
C31 C33 H33B 109.5
H33A C33 H33B 109.5
C31 C33 H33C 109.5
H33A C33 H33C 109.5
H33B C33 H33C 109.5
C31 C34 H34A 109.5
C31 C34 H34B 109.5
H34A C34 H34B 109.5
C31 C34 H34C 109.5
H34A C34 H34C 109.5
H34B C34 H34C 109.5
O5 C40 O4 121.5(4)
O5 C40 C41 121.9(4)
O4 C40 C41 116.6(4)
O5 C40 Sn1 72.7(2)
O4 C40 Sn1 48.84(19)
C41 C40 Sn1 165.4(4)
C46 C41 C42 119.5(4)
C46 C41 C40 120.4(4)
C42 C41 C40 120.1(4)
C43 C42 C41 120.6(4)
C43 C42 H42A 119.7
C41 C42 H42A 119.7
C42 C43 C44 121.3(4)
C42 C43 H43A 119.3
C44 C43 H43A 119.3
C43 C44 C45 117.6(4)
C43 C44 C47 121.4(4)
C45 C44 C47 120.8(4)
C46 C45 C44 120.8(5)
C46 C45 H45A 119.6
C44 C45 H45A 119.6
C41 C46 C45 120.1(4)
C41 C46 H46A 119.9
C45 C46 H46A 119.9
C48 C47 C50 109.0(4)
C48 C47 C49 109.4(4)
C50 C47 C49 108.6(4)
C48 C47 C44 110.9(3)
C50 C47 C44 111.5(3)
C49 C47 C44 107.3(3)
C47 C48 H48A 109.5
C47 C48 H48B 109.5
H48A C48 H48B 109.5
C47 C48 H48C 109.5
H48A C48 H48C 109.5
H48B C48 H48C 109.5
C47 C49 H49A 109.5
C47 C49 H49B 109.5
H49A C49 H49B 109.5
C47 C49 H49C 109.5
H49A C49 H49C 109.5
H49B C49 H49C 109.5
C47 C50 H50A 109.5
C47 C50 H50B 109.5
H50A C50 H50B 109.5
C47 C50 H50C 109.5
H50A C50 H50C 109.5
H50B C50 H50C 109.5
O103 Sn2 O101 124.97(12)
O103 Sn2 O102 114.42(11)
O101 Sn2 O102 112.27(10)
O103 Sn2 O104 105.58(11)
O101 Sn2 O104 105.39(10)
O102 Sn2 O104 85.63(11)
O103 Sn2 N2 80.70(11)
O101 Sn2 N2 80.00(12)
O102 Sn2 N2 80.34(12)
O104 Sn2 N2 165.97(13)
O103 Sn2 O105 75.90(10)
O101 Sn2 O105 84.83(10)
O102 Sn2 O105 142.05(11)
O104 Sn2 O105 56.70(10)
N2 Sn2 O105 137.29(12)
O103 Sn2 C140 89.75(12)
O101 Sn2 C140 96.17(11)
O102 Sn2 C140 114.54(15)
O104 Sn2 C140 29.11(14)
N2 Sn2 C140 164.80(16)
O105 Sn2 C140 27.62(13)
C112 N2 C132 114.4(3)
C112 N2 C122 112.4(3)
C132 N2 C122 113.4(3)
C112 N2 Sn2 104.8(2)
C132 N2 Sn2 105.3(2)
C122 N2 Sn2 105.3(2)
C111 O101 Sn2 112.4(2)
C121 O102 Sn2 114.5(2)
C131 O103 Sn2 115.3(2)
C140 O104 Sn2 99.7(3)
C140 O105 Sn2 83.2(3)
O101 C111 C113 109.1(3)
O101 C111 C114 110.8(3)
C113 C111 C114 109.8(4)
O101 C111 C112 107.4(3)
C113 C111 C112 106.0(3)
C114 C111 C112 113.5(4)
N2 C112 C111 112.6(3)
N2 C112 H11A 109.1
C111 C112 H11A 109.1
N2 C112 H11B 109.1
C111 C112 H11B 109.1
H11A C112 H11B 107.8
C111 C113 H11C 109.5
C111 C113 H11D 109.5
H11C C113 H11D 109.5
C111 C113 H11E 109.5
H11C C113 H11E 109.5
H11D C113 H11E 109.5
C111 C114 H11F 109.5
C111 C114 H11G 109.5
H11F C114 H11G 109.5
C111 C114 H11H 109.5
H11F C114 H11H 109.5
H11G C114 H11H 109.5
O102 C121 C123 110.0(3)
O102 C121 C124 107.5(3)
C123 C121 C124 109.3(4)
O102 C121 C122 108.2(3)
C123 C121 C122 114.3(4)
C124 C121 C122 107.4(4)
N2 C122 C121 113.9(3)
N2 C122 H12C 108.8
C121 C122 H12C 108.8
N2 C122 H12D 108.8
C121 C122 H12D 108.8
H12C C122 H12D 107.7
C121 C123 H12E 109.5
C121 C123 H12F 109.5
H12E C123 H12F 109.5
C121 C123 H12G 109.5
H12E C123 H12G 109.5
H12F C123 H12G 109.5
C121 C124 H12H 109.5
C121 C124 H12I 109.5
H12H C124 H12I 109.5
C121 C124 H12J 109.5
H12H C124 H12J 109.5
H12I C124 H12J 109.5
O103 C131 C134 109.0(3)
O103 C131 C133 107.7(3)
C134 C131 C133 110.7(3)
O103 C131 C132 108.1(3)
C134 C131 C132 114.9(4)
C133 C131 C132 106.2(3)
N2 C132 C131 112.4(3)
N2 C132 H13D 109.1
C131 C132 H13D 109.1
N2 C132 H13E 109.1
C131 C132 H13E 109.1
H13D C132 H13E 107.9
C131 C133 H13F 109.5
C131 C133 H13G 109.5
H13F C133 H13G 109.5
C131 C133 H13H 109.5
H13F C133 H13H 109.5
H13G C133 H13H 109.5
C131 C134 H13I 109.5
C131 C134 H13J 109.5
H13I C134 H13J 109.5
C131 C134 H13K 109.5
H13I C134 H13K 109.5
H13J C134 H13K 109.5
O105 C140 O104 120.3(4)
O105 C140 C141 122.3(5)
O104 C140 C141 117.4(5)
O105 C140 Sn2 69.2(2)
O104 C140 Sn2 51.19(19)
C141 C140 Sn2 168.5(4)
C142 C141 C146 120.3(4)
C142 C141 C140 118.3(4)
C146 C141 C140 121.3(4)
C141 C142 C143 119.5(4)
C141 C142 H14D 120.3
C143 C142 H14D 120.3
C144 C143 C142 121.4(4)
C144 C143 H14E 119.3
C142 C143 H14E 119.3
C143 C144 C145 118.2(4)
C143 C144 C147 120.5(4)
C145 C144 C147 121.3(4)
C146 C145 C144 120.6(4)
C146 C145 H14F 119.7
C144 C145 H14F 119.7
C141 C146 C145 119.9(4)
C141 C146 H14G 120.0
C145 C146 H14G 120.0
C150 C147 C148 108.5(4)
C150 C147 C149 108.7(4)
C148 C147 C149 108.3(4)
C150 C147 C144 112.4(4)
C148 C147 C144 111.3(4)
C149 C147 C144 107.5(3)
C147 C148 H14H 109.5
C147 C148 H14I 109.5
H14H C148 H14I 109.5
C147 C148 H14J 109.5
H14H C148 H14J 109.5
H14I C148 H14J 109.5
C147 C149 H14K 109.5
C147 C149 H14L 109.5
H14K C149 H14L 109.5
C147 C149 H14M 109.5
H14K C149 H14M 109.5
H14L C149 H14M 109.5
C147 C150 H15A 109.5
C147 C150 H15B 109.5
H15A C150 H15B 109.5
C147 C150 H15C 109.5
H15A C150 H15C 109.5
H15B C150 H15C 109.5

loop_
_geom_bond_atom_site_label_1
_geom_bond_atom_site_label_2
_geom_bond_distance
Sn1 O3 1.971(2)
Sn1 O2 1.975(3)
Sn1 O1 1.981(3)
Sn1 O4 2.049(2)
Sn1 N1 2.270(3)
Sn1 O5 2.574(3)
Sn1 C40 2.656(4)
N1 C32 1.478(5)
N1 C22 1.483(5)
N1 C12 1.492(5)
O1 C11 1.428(4)
O2 C21 1.438(4)
O3 C31 1.441(4)
O4 C40 1.303(5)
O5 C40 1.227(5)
C11 C13 1.513(5)
C11 C14 1.518(5)
C11 C12 1.551(5)
C12 H12A 0.9700
C12 H12B 0.9700
C13 H13A 0.9600
C13 H13B 0.9600
C13 H13C 0.9600
C14 H14A 0.9600
C14 H14B 0.9600
C14 H14C 0.9600
C21 C24 1.513(5)
C21 C23 1.525(6)
C21 C22 1.537(6)
C22 H22A 0.9700
C22 H22B 0.9700
C23 H23A 0.9600
C23 H23B 0.9600
C23 H23C 0.9600
C24 H24A 0.9600
C24 H24B 0.9600
C24 H24C 0.9600
C31 C33 1.520(5)
C31 C34 1.520(5)
C31 C32 1.534(5)
C32 H32A 0.9700
C32 H32B 0.9700
C33 H33A 0.9600
C33 H33B 0.9600
C33 H33C 0.9600
C34 H34A 0.9600
C34 H34B 0.9600
C34 H34C 0.9600
C40 C41 1.499(5)
C41 C46 1.368(6)
C41 C42 1.378(6)
C42 C43 1.376(5)
C42 H42A 0.9300
C43 C44 1.385(6)
C43 H43A 0.9300
C44 C45 1.397(6)
C44 C47 1.542(5)
C45 C46 1.397(5)
C45 H45A 0.9300
C46 H46A 0.9300
C47 C48 1.518(6)
C47 C50 1.528(6)
C47 C49 1.533(5)
C48 H48A 0.9600
C48 H48B 0.9600
C48 H48C 0.9600
C49 H49A 0.9600
C49 H49B 0.9600
C49 H49C 0.9600
C50 H50A 0.9600
C50 H50B 0.9600
C50 H50C 0.9600
Sn2 O103 1.972(2)
Sn2 O101 1.989(2)
Sn2 O102 1.998(3)
Sn2 O104 2.077(3)
Sn2 N2 2.295(3)
Sn2 O105 2.473(3)
Sn2 C140 2.628(4)
N2 C112 1.478(5)
N2 C132 1.481(5)
N2 C122 1.483(5)
O101 C111 1.416(4)
O102 C121 1.447(4)
O103 C131 1.444(4)
O104 C140 1.297(5)
O105 C140 1.227(6)
C111 C113 1.519(5)
C111 C114 1.521(5)
C111 C112 1.548(5)
C112 H11A 0.9700
C112 H11B 0.9700
C113 H11C 0.9600
C113 H11D 0.9600
C113 H11E 0.9600
C114 H11F 0.9600
C114 H11G 0.9600
C114 H11H 0.9600
C121 C123 1.495(5)
C121 C124 1.522(6)
C121 C122 1.531(6)
C122 H12C 0.9700
C122 H12D 0.9700
C123 H12E 0.9600
C123 H12F 0.9600
C123 H12G 0.9600
C124 H12H 0.9600
C124 H12I 0.9600
C124 H12J 0.9600
C131 C134 1.510(6)
C131 C133 1.514(6)
C131 C132 1.550(6)
C132 H13D 0.9700
C132 H13E 0.9700
C133 H13F 0.9600
C133 H13G 0.9600
C133 H13H 0.9600
C134 H13I 0.9600
C134 H13J 0.9600
C134 H13K 0.9600
C140 C141 1.504(5)
C141 C142 1.376(5)
C141 C146 1.380(6)
C142 C143 1.387(5)
C142 H14D 0.9300
C143 C144 1.383(6)
C143 H14E 0.9300
C144 C145 1.395(6)
C144 C147 1.541(5)
C145 C146 1.387(5)
C145 H14F 0.9300
C146 H14G 0.9300
C147 C150 1.511(6)
C147 C148 1.525(6)
C147 C149 1.539(5)
C148 H14H 0.9600
C148 H14I 0.9600
C148 H14J 0.9600
C149 H14K 0.9600
C149 H14L 0.9600
C149 H14M 0.9600
C150 H15A 0.9600
C150 H15B 0.9600
C150 H15C 0.9600

loop_
_geom_torsion_atom_site_label_1
_geom_torsion_atom_site_label_2
_geom_torsion_atom_site_label_3
_geom_torsion_atom_site_label_4
_geom_torsion
O3 Sn1 N1 C32 -4.3(2)
O2 Sn1 N1 C32 -121.4(3)
O1 Sn1 N1 C32 128.8(3)
O4 Sn1 N1 C32 -110.0(8)
O5 Sn1 N1 C32 57.2(3)
C40 Sn1 N1 C32 52.5(4)
O3 Sn1 N1 C22 114.2(2)
O2 Sn1 N1 C22 -2.9(2)
O1 Sn1 N1 C22 -112.7(2)
O4 Sn1 N1 C22 8.4(9)
O5 Sn1 N1 C22 175.7(2)
C40 Sn1 N1 C22 170.9(3)
O3 Sn1 N1 C12 -125.7(3)
O2 Sn1 N1 C12 117.2(2)
O1 Sn1 N1 C12 7.4(2)
O4 Sn1 N1 C12 128.6(8)
O5 Sn1 N1 C12 -64.2(3)
C40 Sn1 N1 C12 -68.9(4)
O3 Sn1 O1 C11 39.1(3)
O2 Sn1 O1 C11 -109.9(2)
O4 Sn1 O1 C11 155.3(2)
N1 Sn1 O1 C11 -31.5(2)
O5 Sn1 O1 C11 103.1(2)
C40 Sn1 O1 C11 128.0(3)
O3 Sn1 O2 C21 -95.9(2)
O1 Sn1 O2 C21 58.3(2)
O4 Sn1 O2 C21 161.9(2)
N1 Sn1 O2 C21 -19.6(2)
O5 Sn1 O2 C21 162.2(2)
C40 Sn1 O2 C21 162.9(2)
O2 Sn1 O3 C31 55.5(3)
O1 Sn1 O3 C31 -91.8(3)
O4 Sn1 O3 C31 151.2(3)
N1 Sn1 O3 C31 -21.2(3)
O5 Sn1 O3 C31 -158.8(3)
C40 Sn1 O3 C31 176.3(3)
O3 Sn1 O4 C40 62.4(2)
O2 Sn1 O4 C40 178.2(2)
O1 Sn1 O4 C40 -73.2(2)
N1 Sn1 O4 C40 166.9(7)
O5 Sn1 O4 C40 -1.6(2)
O3 Sn1 O5 C40 -112.5(2)
O2 Sn1 O5 C40 1.3(3)
O1 Sn1 O5 C40 112.7(2)
O4 Sn1 O5 C40 1.7(2)
N1 Sn1 O5 C40 -176.2(2)
Sn1 O1 C11 C13 -74.8(3)
Sn1 O1 C11 C14 165.3(2)
Sn1 O1 C11 C12 49.1(3)
C32 N1 C12 C11 -99.6(4)
C22 N1 C12 C11 130.0(3)
Sn1 N1 C12 C11 15.8(4)
O1 C11 C12 N1 -41.8(4)
C13 C11 C12 N1 80.4(4)
C14 C11 C12 N1 -157.7(3)
Sn1 O2 C21 C24 -86.2(4)
Sn1 O2 C21 C23 155.4(3)
Sn1 O2 C21 C22 37.5(4)
C32 N1 C22 C21 137.3(3)
C12 N1 C22 C21 -91.2(4)
Sn1 N1 C22 C21 23.5(4)
O2 C21 C22 N1 -40.2(5)
C24 C21 C22 N1 81.2(4)
C23 C21 C22 N1 -157.5(3)
Sn1 O3 C31 C33 158.0(3)
Sn1 O3 C31 C34 -83.5(3)
Sn1 O3 C31 C32 42.1(4)
C22 N1 C32 C31 -86.4(4)
C12 N1 C32 C31 142.6(3)
Sn1 N1 C32 C31 27.1(4)
O3 C31 C32 N1 -45.5(5)
C33 C31 C32 N1 -160.4(3)
C34 C31 C32 N1 76.7(4)
Sn1 O5 C40 O4 -2.6(3)
Sn1 O5 C40 C41 179.4(3)
Sn1 O4 C40 O5 3.3(4)
Sn1 O4 C40 C41 -178.6(3)
O3 Sn1 C40 O5 63.6(2)
O2 Sn1 C40 O5 -179.2(2)
O1 Sn1 C40 O5 -66.3(2)
O4 Sn1 C40 O5 -177.1(4)
N1 Sn1 C40 O5 7.8(5)
O3 Sn1 C40 O4 -119.3(2)
O2 Sn1 C40 O4 -2.1(3)
O1 Sn1 C40 O4 110.7(2)
N1 Sn1 C40 O4 -175.1(3)
O5 Sn1 C40 O4 177.1(4)
O3 Sn1 C40 C41 -114.5(10)
O2 Sn1 C40 C41 2.7(10)
O1 Sn1 C40 C41 115.5(10)
O4 Sn1 C40 C41 4.8(9)
N1 Sn1 C40 C41 -170.3(9)
O5 Sn1 C40 C41 -178.1(12)
O5 C40 C41 C46 178.2(4)
O4 C40 C41 C46 0.2(5)
Sn1 C40 C41 C46 -3.9(12)
O5 C40 C41 C42 -0.7(6)
O4 C40 C41 C42 -178.8(4)
Sn1 C40 C41 C42 177.2(8)
C46 C41 C42 C43 -0.7(6)
C40 C41 C42 C43 178.3(4)
C41 C42 C43 C44 0.4(6)
C42 C43 C44 C45 -0.7(6)
C42 C43 C44 C47 -174.6(4)
C43 C44 C45 C46 1.4(6)
C47 C44 C45 C46 175.3(3)
C42 C41 C46 C45 1.4(6)
C40 C41 C46 C45 -177.6(3)
C44 C45 C46 C41 -1.7(6)
C43 C44 C47 C48 -39.6(5)
C45 C44 C47 C48 146.7(4)
C43 C44 C47 C50 -161.3(4)
C45 C44 C47 C50 25.0(6)
C43 C44 C47 C49 79.8(5)
C45 C44 C47 C49 -93.9(5)
O103 Sn2 N2 C112 123.4(3)
O101 Sn2 N2 C112 -4.8(2)
O102 Sn2 N2 C112 -119.7(3)
O104 Sn2 N2 C112 -118.7(5)
O105 Sn2 N2 C112 66.2(3)
C140 Sn2 N2 C112 71.7(5)
O103 Sn2 N2 C132 2.4(3)
O101 Sn2 N2 C132 -125.8(3)
O102 Sn2 N2 C132 119.3(3)
O104 Sn2 N2 C132 120.2(5)
O105 Sn2 N2 C132 -54.9(3)
C140 Sn2 N2 C132 -49.3(6)
O103 Sn2 N2 C122 -117.8(2)
O101 Sn2 N2 C122 114.0(2)
O102 Sn2 N2 C122 -0.9(2)
O104 Sn2 N2 C122 0.1(6)
O105 Sn2 N2 C122 -175.0(2)
C140 Sn2 N2 C122 -169.5(4)
O103 Sn2 O101 C111 -39.0(3)
O102 Sn2 O101 C111 107.3(2)
O104 Sn2 O101 C111 -161.2(2)
N2 Sn2 O101 C111 32.1(2)
O105 Sn2 O101 C111 -107.8(2)
C140 Sn2 O101 C111 -133.0(3)
O103 Sn2 O102 C121 101.0(3)
O101 Sn2 O102 C121 -49.1(3)
O104 Sn2 O102 C121 -153.9(3)
N2 Sn2 O102 C121 25.9(2)
O105 Sn2 O102 C121 -160.6(2)
C140 Sn2 O102 C121 -157.4(2)
O101 Sn2 O103 C131 94.5(3)
O102 Sn2 O103 C131 -51.1(3)
O104 Sn2 O103 C131 -143.4(3)
N2 Sn2 O103 C131 23.8(3)
O105 Sn2 O103 C131 167.7(3)
C140 Sn2 O103 C131 -168.1(3)
O103 Sn2 O104 C140 -59.3(2)
O101 Sn2 O104 C140 74.6(2)
O102 Sn2 O104 C140 -173.5(2)
N2 Sn2 O104 C140 -174.4(4)
O105 Sn2 O104 C140 1.6(2)
O103 Sn2 O105 C140 118.0(2)
O101 Sn2 O105 C140 -113.9(2)
O102 Sn2 O105 C140 6.2(3)
O104 Sn2 O105 C140 -1.7(2)
N2 Sn2 O105 C140 176.9(2)
Sn2 O101 C111 C113 -166.7(3)
Sn2 O101 C111 C114 72.3(4)
Sn2 O101 C111 C112 -52.2(3)
C132 N2 C112 C111 94.2(4)
C122 N2 C112 C111 -134.4(3)
Sn2 N2 C112 C111 -20.6(4)
O101 C111 C112 N2 47.2(4)
C113 C111 C112 N2 163.7(4)
C114 C111 C112 N2 -75.7(4)
Sn2 O102 C121 C123 80.3(4)
Sn2 O102 C121 C124 -160.8(3)
Sn2 O102 C121 C122 -45.2(4)
C112 N2 C122 C121 90.9(4)
C132 N2 C122 C121 -137.3(3)
Sn2 N2 C122 C121 -22.7(4)
O102 C121 C122 N2 44.0(5)
C123 C121 C122 N2 -78.8(4)
C124 C121 C122 N2 159.8(3)
Sn2 O103 C131 C134 81.2(4)
Sn2 O103 C131 C133 -158.7(3)
Sn2 O103 C131 C132 -44.3(4)
C112 N2 C132 C131 -140.3(3)
C122 N2 C132 C131 88.9(4)
Sn2 N2 C132 C131 -25.8(4)
O103 C131 C132 N2 45.5(5)
C134 C131 C132 N2 -76.4(4)
C133 C131 C132 N2 160.9(3)
Sn2 O105 C140 O104 2.7(3)
Sn2 O105 C140 C141 -178.7(3)
Sn2 O104 C140 O105 -3.2(4)
Sn2 O104 C140 C141 178.1(2)
O103 Sn2 C140 O105 -58.9(2)
O101 Sn2 C140 O105 66.3(2)
O102 Sn2 C140 O105 -175.8(2)
O104 Sn2 C140 O105 177.1(4)
N2 Sn2 C140 O105 -8.1(6)
O103 Sn2 C140 O104 124.1(2)
O101 Sn2 C140 O104 -110.8(2)
O102 Sn2 C140 O104 7.2(2)
N2 Sn2 C140 O104 174.8(4)
O105 Sn2 C140 O104 -177.1(4)
O103 Sn2 C140 C141 115.7(12)
O101 Sn2 C140 C141 -119.1(12)
O102 Sn2 C140 C141 -1.2(12)
O104 Sn2 C140 C141 -8.4(11)
N2 Sn2 C140 C141 166.4(10)
O105 Sn2 C140 C141 174.6(14)
O105 C140 C141 C142 -5.9(5)
O104 C140 C141 C142 172.7(3)
Sn2 C140 C141 C142 -179.9(10)
O105 C140 C141 C146 177.0(4)
O104 C140 C141 C146 -4.4(5)
Sn2 C140 C141 C146 3.0(14)
C146 C141 C142 C143 2.0(6)
C140 C141 C142 C143 -175.1(3)
C141 C142 C143 C144 -1.1(6)
C142 C143 C144 C145 -0.6(7)
C142 C143 C144 C147 -179.2(3)
C143 C144 C145 C146 1.6(6)
C147 C144 C145 C146 -179.9(3)
C142 C141 C146 C145 -1.1(6)
C140 C141 C146 C145 175.9(3)
C144 C145 C146 C141 -0.7(6)
C143 C144 C147 C150 -153.5(5)
C145 C144 C147 C150 28.0(6)
C143 C144 C147 C148 -31.6(6)
C145 C144 C147 C148 149.9(4)
C143 C144 C147 C149 86.9(5)
C145 C144 C147 C149 -91.6(5)
